data_7251027
loop_
_publ_author_name
'Capozzi, Maria Annunziata M.'
'Alvarez-Larena, Angel'
'Piniella Febrer, Joan F.'
'Cardellicchio, Cosimo'

_publ_section_title
;
 Comparison between the crystal structures of racemic and enantiopure aryl
 benzyl sulfoxides.
;
_journal_issue 45
_journal_name_full 'RSC advances'
_journal_page_first 37824
_journal_page_last 37832
_journal_paper_doi 10.1039/d5ra06476g
_journal_volume 15
_journal_year 2025
_chemical_formula_sum 'C13 H2 F10 O S'
_chemical_formula_weight 396.21
_space_group_crystal_system monoclinic
_space_group_IT_number 4
_space_group_name_Hall 'P 2yb'
_space_group_name_H-M_alt 'P 1 21 1'
_atom_sites_solution_hydrogens geom
_atom_sites_solution_primary direct
_atom_sites_solution_secondary direct
_audit_creation_method SHELXL-2016/6
_audit_update_record
;
2025-07-23 deposited with the CCDC.	2025-10-01 downloaded from the CCDC.
;
_cell_angle_alpha 90
_cell_angle_beta 108.758(3)
_cell_angle_gamma 90
_cell_formula_units_Z 2
_cell_length_a 9.0321(9)
_cell_length_b 5.9155(6)
_cell_length_c 13.5634(14)
_cell_measurement_reflns_used 5438
_cell_measurement_temperature 296(2)
_cell_measurement_theta_max 21.73
_cell_measurement_theta_min 2.39
_cell_volume 686.19(12)
_computing_cell_refinement 'SAINT 5.0 (Bruker)'
_computing_data_collection 'SMART 5.6 (Bruker)'
_computing_data_reduction 'SAINT 5.0 (Bruker)'
_computing_structure_refinement 'SHELXL-2016/6 (Sheldrick, 2016)'
_computing_structure_solution 'SHELXTL-NT 6.1 (Bruker)'
_diffrn_ambient_temperature 296(2)
_diffrn_detector_area_resol_mean 8.13
_diffrn_measured_fraction_theta_full 0.997
_diffrn_measured_fraction_theta_max 0.936
_diffrn_measurement_device_type 'Bruker SMART-APEX diffractometer'
_diffrn_measurement_method '\f and \w scans'
_diffrn_radiation_type MoK\a
_diffrn_radiation_wavelength 0.71073
_diffrn_reflns_av_R_equivalents 0.0206
_diffrn_reflns_av_unetI/netI 0.0390
_diffrn_reflns_Laue_measured_fraction_full 0.997
_diffrn_reflns_Laue_measured_fraction_max 0.936
_diffrn_reflns_limit_h_max 11
_diffrn_reflns_limit_h_min -11
_diffrn_reflns_limit_k_max 7
_diffrn_reflns_limit_k_min -7
_diffrn_reflns_limit_l_max 18
_diffrn_reflns_limit_l_min -18
_diffrn_reflns_number 5431
_diffrn_reflns_point_group_measured_fraction_full 0.987
_diffrn_reflns_point_group_measured_fraction_max 0.897
_diffrn_reflns_theta_full 25.000
_diffrn_reflns_theta_max 28.541
_diffrn_reflns_theta_min 1.586
_diffrn_source 'sealed X-ray tube'
_exptl_absorpt_coefficient_mu 0.359
_exptl_absorpt_correction_T_max 1
_exptl_absorpt_correction_T_min 0.7636
_exptl_absorpt_correction_type multi-scan
_exptl_absorpt_process_details 'SADABS, 2.05'
_exptl_crystal_colour colourless
_exptl_crystal_density_diffrn 1.918
_exptl_crystal_description table
_exptl_crystal_F_000 388
_exptl_crystal_size_max 0.400
_exptl_crystal_size_mid 0.290
_exptl_crystal_size_min 0.070
_refine_diff_density_max 0.248
_refine_diff_density_min -0.173
_refine_diff_density_rms 0.043
_refine_ls_abs_structure_details
;
 Flack x determined using 812 quotients [(I+)-(I-)]/[(I+)+(I-)]
 (Parsons, Flack and Wagner, Acta Cryst. B69 (2013) 249-259).
;
_refine_ls_abs_structure_Flack 0.11(6)
_refine_ls_extinction_method none
_refine_ls_goodness_of_fit_ref 1.012
_refine_ls_hydrogen_treatment constr
_refine_ls_matrix_type full
_refine_ls_number_parameters 226
_refine_ls_number_reflns 3119
_refine_ls_number_restraints 1
_refine_ls_restrained_S_all 1.012
_refine_ls_R_factor_all 0.0608
_refine_ls_R_factor_gt 0.0441
_refine_ls_shift/su_max 0.000
_refine_ls_shift/su_mean 0.000
_refine_ls_structure_factor_coef Fsqd
_refine_ls_weighting_details 'w=1/[\s^2^(Fo^2^)+(0.0601P)^2^] where P=(Fo^2^+2Fc^2^)/3'
_refine_ls_weighting_scheme calc
_refine_ls_wR_factor_gt 0.1047
_refine_ls_wR_factor_ref 0.1141
_reflns_Friedel_coverage 0.751
_reflns_Friedel_fraction_full 0.974
_reflns_Friedel_fraction_max 0.851
_reflns_number_gt 2360
_reflns_number_total 3119
_reflns_threshold_expression 'I > 2\s(I)'
_cod_data_source_file d5ra06476g2.cif
_cod_data_source_block shelx
_cod_original_sg_symbol_H-M 'P 21'
_cod_database_code 7251027
_shelx_shelxl_version_number 2016/6
_shelx_space_group_comment
;
The symmetry employed for this shelxl refinement is uniquely defined
by the following loop, which should always be used as a source of
symmetry information in preference to the above space-group names.
They are only intended as comments.
;
_shelx_estimated_absorpt_t_min 0.870
_shelx_estimated_absorpt_t_max 0.975

loop_
_space_group_symop_operation_xyz
'x, y, z'
'-x, y+1/2, -z'

loop_
_atom_site_label
_atom_site_type_symbol
_atom_site_fract_x
_atom_site_fract_y
_atom_site_fract_z
_atom_site_U_iso_or_equiv
_atom_site_adp_type
_atom_site_occupancy
_atom_site_site_symmetry_order
_atom_site_calc_flag
_atom_site_refinement_flags_posn
_atom_site_refinement_flags_adp
_atom_site_refinement_flags_occupancy
_atom_site_disorder_assembly
_atom_site_disorder_group
C1 C 0.6572(5) 0.0727(11) 0.9261(3) 0.0701(13) Uani 1 1 d . . . . .
H1A H 0.632863 0.232835 0.919307 0.084 Uiso 1 1 calc R U . . .
H1B H 0.702902 0.038776 0.999690 0.084 Uiso 1 1 calc R U . . .
S2 S 0.47826(12) -0.0892(2) 0.87264(8) 0.0627(3) Uani 1 1 d . . . . .
O2 O 0.3707(4) -0.0077(8) 0.9270(3) 0.0935(13) Uani 1 1 d . . . . .
C11 C 0.7739(4) 0.0188(8) 0.8710(3) 0.0522(10) Uani 1 1 d . . . . .
C12 C 0.8619(5) -0.1794(8) 0.8922(3) 0.0561(10) Uani 1 1 d . . . . .
C13 C 0.9666(5) -0.2329(8) 0.8411(4) 0.0602(11) Uani 1 1 d . . . . .
C14 C 0.9871(4) -0.0939(10) 0.7673(3) 0.0618(11) Uani 1 1 d . . . . .
C15 C 0.9053(5) 0.1062(9) 0.7448(4) 0.0607(11) Uani 1 1 d . . . . .
C16 C 0.7987(5) 0.1598(8) 0.7964(4) 0.0597(11) Uani 1 1 d . . . . .
F12 F 0.8456(3) -0.3228(6) 0.9644(2) 0.0851(9) Uani 1 1 d . . . . .
F13 F 1.0463(3) -0.4302(5) 0.8630(3) 0.0864(9) Uani 1 1 d . . . . .
F14 F 1.0858(3) -0.1489(6) 0.7164(2) 0.0912(10) Uani 1 1 d . . . . .
F15 F 0.9252(4) 0.2466(6) 0.6725(3) 0.0964(11) Uani 1 1 d . . . . .
F16 F 0.7187(3) 0.3537(5) 0.7709(2) 0.0833(8) Uani 1 1 d . . . . .
C21 C 0.4159(4) 0.0326(8) 0.7428(3) 0.0487(9) Uani 1 1 d . . . . .
C22 C 0.3349(5) 0.2349(7) 0.7165(4) 0.0575(11) Uani 1 1 d . . . . .
C23 C 0.2712(6) 0.3014(8) 0.6151(4) 0.0663(12) Uani 1 1 d . . . . .
C24 C 0.2914(6) 0.1714(10) 0.5364(4) 0.0696(13) Uani 1 1 d . . . . .
C25 C 0.3731(5) -0.0296(8) 0.5593(3) 0.0627(12) Uani 1 1 d . . . . .
C26 C 0.4347(4) -0.0941(8) 0.6625(3) 0.0524(9) Uani 1 1 d . . . . .
F22 F 0.3145(4) 0.3695(6) 0.7907(2) 0.0918(9) Uani 1 1 d . . . . .
F23 F 0.1920(4) 0.4955(5) 0.5912(3) 0.1041(12) Uani 1 1 d . . . . .
F24 F 0.2337(5) 0.2372(7) 0.4370(3) 0.1122(13) Uani 1 1 d . . . . .
F25 F 0.3948(4) -0.1547(8) 0.4834(2) 0.1005(11) Uani 1 1 d . . . . .
F26 F 0.5131(3) -0.2908(5) 0.6825(2) 0.0735(8) Uani 1 1 d . . . . .

loop_
_atom_site_aniso_label
_atom_site_aniso_U_11
_atom_site_aniso_U_22
_atom_site_aniso_U_33
_atom_site_aniso_U_23
_atom_site_aniso_U_13
_atom_site_aniso_U_12
C1 0.059(3) 0.097(4) 0.053(2) -0.023(3) 0.017(2) -0.003(3)
S2 0.0593(6) 0.0783(8) 0.0555(5) 0.0099(6) 0.0255(4) 0.0028(6)
O2 0.077(2) 0.139(4) 0.081(2) 0.020(2) 0.0496(18) 0.017(2)
C11 0.0419(19) 0.064(3) 0.047(2) -0.015(2) 0.0102(17) -0.001(2)
C12 0.046(2) 0.063(3) 0.053(2) -0.002(2) 0.0086(17) -0.007(2)
C13 0.043(2) 0.057(3) 0.071(3) -0.008(2) 0.005(2) 0.0013(19)
C14 0.0418(19) 0.074(3) 0.072(3) -0.021(3) 0.0210(19) -0.011(2)
C15 0.051(2) 0.065(3) 0.066(3) 0.001(2) 0.018(2) -0.015(2)
C16 0.049(2) 0.050(3) 0.075(3) -0.013(2) 0.012(2) -0.0036(19)
F12 0.0823(19) 0.095(2) 0.0764(18) 0.0241(18) 0.0234(15) 0.0043(17)
F13 0.0631(16) 0.072(2) 0.114(2) -0.0069(18) 0.0143(15) 0.0174(15)
F14 0.0579(14) 0.121(3) 0.108(2) -0.027(2) 0.0445(15) -0.0090(18)
F15 0.089(2) 0.103(3) 0.103(2) 0.026(2) 0.0389(18) -0.0160(19)
F16 0.0721(16) 0.0578(18) 0.112(2) 0.0020(16) 0.0183(15) 0.0115(14)
C21 0.0411(18) 0.055(2) 0.053(2) 0.0030(19) 0.0196(16) -0.0039(18)
C22 0.056(2) 0.050(2) 0.075(3) -0.002(2) 0.033(2) 0.000(2)
C23 0.064(3) 0.048(2) 0.092(3) 0.014(3) 0.032(2) 0.009(2)
C24 0.064(3) 0.081(4) 0.060(3) 0.018(3) 0.014(2) 0.006(3)
C25 0.060(2) 0.072(3) 0.057(2) -0.001(2) 0.0188(19) 0.003(2)
C26 0.0484(19) 0.051(2) 0.058(2) 0.004(2) 0.0170(16) 0.005(2)
F22 0.110(2) 0.075(2) 0.102(2) -0.0173(17) 0.0507(17) 0.0160(18)
F23 0.108(2) 0.0655(19) 0.137(3) 0.028(2) 0.035(2) 0.0323(18)
F24 0.116(3) 0.135(3) 0.0739(19) 0.041(2) 0.0151(18) 0.024(2)
F25 0.119(2) 0.123(3) 0.0587(15) -0.0165(18) 0.0271(15) 0.024(2)
F26 0.0803(18) 0.0612(16) 0.0777(17) 0.0039(14) 0.0238(14) 0.0233(14)

loop_
_atom_type_symbol
_atom_type_description
_atom_type_scat_dispersion_real
_atom_type_scat_dispersion_imag
_atom_type_scat_source
C C 0.0033 0.0016 'International Tables Vol C Tables 4.2.6.8 and 6.1.1.4'
H H 0.0000 0.0000 'International Tables Vol C Tables 4.2.6.8 and 6.1.1.4'
O O 0.0106 0.0060 'International Tables Vol C Tables 4.2.6.8 and 6.1.1.4'
F F 0.0171 0.0103 'International Tables Vol C Tables 4.2.6.8 and 6.1.1.4'
S S 0.1246 0.1234 'International Tables Vol C Tables 4.2.6.8 and 6.1.1.4'

loop_
_geom_angle_atom_site_label_1
_geom_angle_atom_site_label_2
_geom_angle_atom_site_label_3
_geom_angle
_geom_angle_site_symmetry_1
_geom_angle_site_symmetry_3
_geom_angle_publ_flag
C11 C1 S2 111.3(3) . . ?
C11 C1 H1A 109.4 . . ?
S2 C1 H1A 109.4 . . ?
C11 C1 H1B 109.4 . . ?
S2 C1 H1B 109.4 . . ?
H1A C1 H1B 108.0 . . ?
O2 S2 C21 107.8(2) . . ?
O2 S2 C1 105.8(2) . . ?
C21 S2 C1 97.9(2) . . ?
C16 C11 C12 116.2(4) . . ?
C16 C11 C1 122.6(4) . . ?
C12 C11 C1 121.2(4) . . ?
F12 C12 C13 118.5(4) . . ?
F12 C12 C11 119.6(4) . . ?
C13 C12 C11 121.9(4) . . ?
F13 C13 C14 119.8(4) . . ?
F13 C13 C12 119.4(4) . . ?
C14 C13 C12 120.8(4) . . ?
F14 C14 C13 120.6(5) . . ?
F14 C14 C15 119.8(5) . . ?
C13 C14 C15 119.7(4) . . ?
F15 C15 C14 120.4(4) . . ?
F15 C15 C16 120.2(4) . . ?
C14 C15 C16 119.5(4) . . ?
F16 C16 C11 120.2(4) . . ?
F16 C16 C15 117.8(4) . . ?
C11 C16 C15 122.0(4) . . ?
C26 C21 C22 117.0(4) . . ?
C26 C21 S2 118.2(3) . . ?
C22 C21 S2 124.4(3) . . ?
F22 C22 C23 118.0(4) . . ?
F22 C22 C21 120.4(4) . . ?
C23 C22 C21 121.6(4) . . ?
F23 C23 C22 120.7(5) . . ?
F23 C23 C24 119.2(5) . . ?
C22 C23 C24 120.1(4) . . ?
F24 C24 C23 120.9(5) . . ?
F24 C24 C25 118.9(5) . . ?
C23 C24 C25 120.1(4) . . ?
F25 C25 C24 120.3(4) . . ?
F25 C25 C26 121.1(4) . . ?
C24 C25 C26 118.5(4) . . ?
F26 C26 C21 120.2(3) . . ?
F26 C26 C25 117.2(4) . . ?
C21 C26 C25 122.6(4) . . ?

loop_
_geom_bond_atom_site_label_1
_geom_bond_atom_site_label_2
_geom_bond_distance
_geom_bond_site_symmetry_2
_geom_bond_publ_flag
C1 C11 1.510(5) . ?
C1 S2 1.817(5) . ?
C1 H1A 0.9700 . ?
C1 H1B 0.9700 . ?
S2 O2 1.476(3) . ?
S2 C21 1.816(4) . ?
C11 C16 1.385(6) . ?
C11 C12 1.394(6) . ?
C12 F12 1.340(5) . ?
C12 C13 1.377(6) . ?
C13 F13 1.353(5) . ?
C13 C14 1.354(7) . ?
C14 F14 1.331(4) . ?
C14 C15 1.377(7) . ?
C15 F15 1.341(6) . ?
C15 C16 1.395(6) . ?
C16 F16 1.341(6) . ?
C21 C26 1.377(6) . ?
C21 C22 1.388(6) . ?
C22 F22 1.343(5) . ?
C22 C23 1.367(7) . ?
C23 F23 1.337(6) . ?
C23 C24 1.374(7) . ?
C24 F24 1.338(6) . ?
C24 C25 1.381(7) . ?
C25 F25 1.333(5) . ?
C25 C26 1.383(6) . ?
C26 F26 1.344(5) . ?
